data_2021888
loop_
_publ_author_name
'Udovenko, Anatoly A.'
'Pogoreltsev, Evgeny I.'
'Marchenko, Yuri V.'
'Laptash, Natalia M.'

_publ_section_title
;
 Orientational disorder and phase transitions in ammonium
 oxofluorovanadates, (NH4)3VOF5 and (NH4)3VO2F4&#x000D;
;
_journal_issue 6
_journal_name_full 'Acta Crystallographica Section B Structural Science, Crystal Engineering and Materials'
_journal_page_first 1085
_journal_paper_doi 10.1107/S2052520617012422
_journal_volume 73
_journal_year 2017
_chemical_formula_moiety 'H12 N3 V O2 F4'
_chemical_formula_sum 'F4 H12 N3 O2 V'
_chemical_formula_weight 213.07
_chemical_name_common tetrafluorodioxovanadium
_chemical_name_systematic tetrafluorodioxovanadium
_space_group_crystal_system orthorhombic
_space_group_IT_number 23
_space_group_name_Hall 'I 2 2'
_space_group_name_H-M_alt 'I 2 2 2'
_audit_creation_method SHELXL-2014/7
_cell_angle_alpha 90
_cell_angle_beta 90
_cell_angle_gamma 90
_cell_formula_units_Z 6
_cell_length_a 6.2738(3)
_cell_length_b 9.1388(4)
_cell_length_c 18.8424(8)
_cell_measurement_reflns_used 3096
_cell_measurement_temperature 296(2)
_cell_measurement_theta_max 29.30
_cell_measurement_theta_min 2.48
_cell_volume 1080.33(8)
_computing_cell_refinement 'Bruker SAINT'
_computing_data_collection 'Bruker APEX2'
_computing_data_reduction 'Bruker SAINT'
_computing_molecular_graphics 'Bruker SHELXTL'
_computing_publication_material 'Bruker SHELXTL'
_computing_structure_refinement 'SHELXL-2014/7 (Sheldrick, 2014)'
_computing_structure_solution 'SHELXS-97 (Sheldrick, 2008)'
_diffrn_ambient_temperature 296(2)
_diffrn_detector_area_resol_mean 8.33
_diffrn_measured_fraction_theta_full 1.000
_diffrn_measured_fraction_theta_max 1.000
_diffrn_measurement_device_type 'Bruker APEX-II CCD'
_diffrn_measurement_method '\w scans'
_diffrn_radiation_type MoK\a
_diffrn_radiation_wavelength 0.71073
_diffrn_reflns_av_R_equivalents 0.0195
_diffrn_reflns_av_unetI/netI 0.0161
_diffrn_reflns_Laue_measured_fraction_full 1.000
_diffrn_reflns_Laue_measured_fraction_max 1.000
_diffrn_reflns_limit_h_max 7
_diffrn_reflns_limit_h_min -8
_diffrn_reflns_limit_k_max 12
_diffrn_reflns_limit_k_min -12
_diffrn_reflns_limit_l_max 26
_diffrn_reflns_limit_l_min -26
_diffrn_reflns_number 6313
_diffrn_reflns_point_group_measured_fraction_full 1.000
_diffrn_reflns_point_group_measured_fraction_max 1.000
_diffrn_reflns_theta_full 25.242
_diffrn_reflns_theta_max 29.750
_diffrn_reflns_theta_min 2.162
_exptl_absorpt_coefficient_mu 1.409
_exptl_absorpt_correction_type multi-scan
_exptl_absorpt_process_details 'Bruker SADABS'
_exptl_crystal_colour Orange
_exptl_crystal_density_diffrn 1.965
_exptl_crystal_description plate
_exptl_crystal_F_000 648
_exptl_crystal_size_max 0.200
_exptl_crystal_size_mid 0.200
_exptl_crystal_size_min 0.120
_exptl_transmission_factor_max 0.7461
_exptl_transmission_factor_min 0.6518
_refine_diff_density_max 0.614
_refine_diff_density_min -0.436
_refine_diff_density_rms 0.123
_refine_ls_abs_structure_details
;
 Refined as an inversion twin.
;
_refine_ls_extinction_coef 0.0046(12)
_refine_ls_extinction_expression Fc^*^=kFc[1+0.001xFc^2^\l^3^/sin(2\q)]^-1/4^
_refine_ls_extinction_method 'SHELXL-2014/7 (Sheldrick 2014'
_refine_ls_goodness_of_fit_ref 0.979
_refine_ls_hydrogen_treatment undef
_refine_ls_matrix_type full
_refine_ls_number_parameters 118
_refine_ls_number_reflns 1555
_refine_ls_number_restraints 0
_refine_ls_restrained_S_all 0.979
_refine_ls_R_factor_all 0.0507
_refine_ls_R_factor_gt 0.0443
_refine_ls_shift/su_max 0.005
_refine_ls_shift/su_mean 0.001
_refine_ls_structure_factor_coef Fsqd
_refine_ls_weighting_details 'w=1/[\s^2^(Fo^2^)+(0.0872P)^2^+1.6871P] where P=(Fo^2^+2Fc^2^)/3'
_refine_ls_weighting_scheme calc
_refine_ls_wR_factor_gt 0.1307
_refine_ls_wR_factor_ref 0.1386
_reflns_Friedel_coverage 0.710
_reflns_Friedel_fraction_full 1.000
_reflns_Friedel_fraction_max 1.000
_reflns_number_gt 1348
_reflns_number_total 1555
_reflns_threshold_expression 'I > 2\s(I)'
_cod_data_source_file bp5101sup1.cif
_cod_data_source_block III
_cod_database_code 2021888
_publcif_datablock.id {7d3a8feb-6ada-411e-8a65-8654a304d21a}

_shelx_space_group_comment
;
The symmetry employed for this shelxl refinement is uniquely defined
by the following loop, which should always be used as a source of
symmetry information in preference to the above space-group names.
They are only intended as comments.
;
_shelx_estimated_absorpt_t_min 0.766
_shelx_estimated_absorpt_t_max 0.849
_publcif_info_exptl_table_max_cols 5
_publcif_info_exptl_table_use_headnotes n
_publcif_funding_html
;
;

loop_
_space_group_symop_operation_xyz
'x, y, z'
'-x, -y, z'
'-x, y, -z'
'x, -y, -z'
'x+1/2, y+1/2, z+1/2'
'-x+1/2, -y+1/2, z+1/2'
'-x+1/2, y+1/2, -z+1/2'
'x+1/2, -y+1/2, -z+1/2'

loop_
_atom_site_label
_atom_site_type_symbol
_atom_site_fract_x
_atom_site_fract_y
_atom_site_fract_z
_atom_site_U_iso_or_equiv
_atom_site_adp_type
_atom_site_occupancy
_atom_site_site_symmetry_order
_atom_site_calc_flag
_atom_site_refinement_flags_posn
_atom_site_refinement_flags_adp
_atom_site_refinement_flags_occupancy
V1 V 0.0087(2) 0.01860(7) 0.31481(3) 0.02969(15) Uani 0.5 1 d . . P
F1 F -0.0004(9) 0.79650(14) 0.32561(10) 0.0597(5) Uani 1 1 d . . .
F2 F 0.2090(2) 0.0009(7) 0.25701(8) 0.0561(4) Uani 1 1 d . . .
F3 F 0.2106(2) 0.9989(5) 0.39686(7) 0.0500(4) Uani 1 1 d . . .
V2 V 0.02741(16) 0.02114(9) 0.00513(9) 0.0243(3) Uani 0.25 1 d . . P
F4 F 0.0000 0.0000 0.09907(19) 0.0490(12) Uani 0.5 2 d S T P
F5 F 0.7038(5) 0.0000 0.0000 0.0398(8) Uani 0.5 2 d S T P
F6 F 0.0000 0.2051(3) 0.0000 0.0377(8) Uani 0.5 2 d S T P
F7 F 0.1872(13) 0.1413(10) -0.0322(7) 0.096(4) Uani 0.25 1 d . . P
F8 F 0.7995(11) 0.1405(7) -0.0188(5) 0.054(3) Uani 0.25 1 d . . P
F9 F 0.099(2) 0.020(2) 0.0898(5) 0.124(4) Uani 0.25 1 d . . P
N1 N 0.0015(10) 0.2701(2) 0.17012(11) 0.0394(4) Uani 1 1 d . . .
N2 N 0.0000 0.5000 0.36480(16) 0.0436(6) Uani 1 2 d S T P
N3 N 0.5000 0.0720(5) 0.5000 0.0400(12) Uani 0.5 2 d S T P
N4 N 0.0603(5) 0.2010(3) 0.5003(6) 0.0357(8) Uani 0.5 1 d . . P

loop_
_atom_site_aniso_label
_atom_site_aniso_U_11
_atom_site_aniso_U_22
_atom_site_aniso_U_33
_atom_site_aniso_U_23
_atom_site_aniso_U_13
_atom_site_aniso_U_12
V1 0.0392(3) 0.0251(3) 0.0248(2) 0.0052(2) 0.0108(4) -0.0083(7)
F1 0.0860(12) 0.0220(5) 0.0710(9) 0.0041(6) 0.013(2) -0.0001(15)
F2 0.0425(7) 0.0836(10) 0.0421(7) 0.005(2) 0.0165(6) 0.007(2)
F3 0.0419(6) 0.0727(9) 0.0355(6) 0.0048(19) -0.0196(5) -0.0043(19)
V2 0.0221(6) 0.0208(7) 0.0301(5) -0.0073(7) -0.0075(8) -0.0041(4)
F4 0.097(3) 0.0353(16) 0.0144(12) 0.000 0.000 -0.008(5)
F5 0.0217(12) 0.0381(15) 0.060(2) 0.010(4) 0.000 0.000
F6 0.0330(14) 0.0215(12) 0.059(2) 0.000 0.005(5) 0.000
F7 0.039(4) 0.072(4) 0.177(10) 0.070(5) 0.040(4) -0.005(3)
F8 0.044(3) 0.032(3) 0.084(7) -0.015(3) -0.004(4) 0.022(2)
F9 0.152(10) 0.168(10) 0.053(4) -0.058(6) -0.046(5) 0.055(11)
N1 0.0381(8) 0.0354(8) 0.0447(8) -0.0007(7) -0.003(2) -0.0010(17)
N2 0.0502(14) 0.0406(12) 0.0399(12) 0.000 0.000 0.000(3)
N3 0.046(3) 0.035(2) 0.038(2) 0.000 0.006(7) 0.000
N4 0.046(2) 0.0315(13) 0.0297(13) -0.003(4) -0.005(6) -0.0071(11)

loop_
_atom_type_symbol
_atom_type_description
_atom_type_scat_dispersion_real
_atom_type_scat_dispersion_imag
_atom_type_scat_source
N N 0.0061 0.0033 'International Tables Vol C Tables 4.2.6.8 and 6.1.1.4'
H H 0.0000 0.0000 'International Tables Vol C Tables 4.2.6.8 and 6.1.1.4'
O O 0.0106 0.0060 'International Tables Vol C Tables 4.2.6.8 and 6.1.1.4'
F F 0.0171 0.0103 'International Tables Vol C Tables 4.2.6.8 and 6.1.1.4'
V V 0.3005 0.5294 'International Tables Vol C Tables 4.2.6.8 and 6.1.1.4'

loop_
_geom_angle_atom_site_label_1
_geom_angle_atom_site_label_2
_geom_angle_atom_site_label_3
_geom_angle
_geom_angle_site_symmetry_1
_geom_angle_site_symmetry_3
V1 V1 F2 98.0(4) 2 .
V1 V1 F1 159.3(5) 2 2_565
F2 V1 F1 101.4(3) . 2_565
V1 V1 F2 70.4(4) 2 2
F2 V1 F2 99.85(11) . 2
F1 V1 F2 98.7(3) 2_565 2
V1 V1 F3 96.2(3) 2 1_545
F2 V1 F3 91.08(10) . 1_545
F1 V1 F3 90.94(19) 2_565 1_545
F2 V1 F3 163.66(18) 2 1_545
V1 V1 F1 17.2(5) 2 1_545
F2 V1 F1 89.4(3) . 1_545
F1 V1 F1 166.97(12) 2_565 1_545
F2 V1 F1 86.5(3) 2 1_545
F3 V1 F1 81.47(18) 1_545 1_545

loop_
_geom_bond_atom_site_label_1
_geom_bond_atom_site_label_2
_geom_bond_distance
_geom_bond_site_symmetry_2
V1 V1 0.3573(15) 2
V1 F2 1.6708(19) .
V1 F1 1.7027(15) 2_565
V1 F2 1.756(2) 2
V1 F3 2.0067(18) 1_545
V1 F1 2.0407(14) 1_545
V1 F3 2.0759(17) 2_565
F1 F2 2.610(6) 2_565
F1 F2 2.624(6) 1_565
F1 F3 2.641(5) .
F1 F3 2.653(5) 2_575
F1 N2 2.8085(16) .
F1 N1 2.992(3) 2_565
F1 N1 3.141(9) 7
F1 N1 3.154(9) 7_455
F2 V1 1.756(2) 2
F2 F1 2.610(6) 2_565
F2 F2 2.623(3) 2
F2 F1 2.624(6) 1_545
F2 F3 2.635(2) 1_545
F2 N2 2.933(3) 7_545
F2 N1 3.103(6) 8
F2 N1 3.104(6) 7_545
F2 N1 3.229(6) .
F3 V1 2.0067(18) 1_565
F3 V1 2.0759(17) 2_565
F3 F2 2.635(2) 1_565
F3 F3 2.643(3) 2_575
F3 F1 2.653(5) 2_575
F3 N3 2.737(2) 2_665
F3 N3 2.742(2) 1_565
F3 N4 2.824(8) 4_566
F3 N4 2.847(9) 1_565
V2 V2 0.394(2) 3
V2 V2 0.432(2) 4
V2 V2 0.5174(18) 2
V2 F8 1.561(7) 3_655
V2 F7 1.644(9) .
V2 F9 1.659(10) .
V2 F6 1.692(3) .
V2 F5 1.700(3) 2_655
V2 F4 1.789(4) .
V2 F7 1.810(8) 3
F4 F9 0.673(14) 2
F4 F9 0.673(14) .
F4 V2 1.789(4) 2
F4 V2 1.980(4) 4
F4 V2 1.980(4) 3
F4 F7 2.153(12) 4
F4 F7 2.153(12) 3
F4 F8 2.349(8) 4_455
F4 F8 2.349(8) 3_655
F5 F8 1.461(7) .
F5 F8 1.461(7) 4
F5 F7 1.582(9) 3_655
F5 F7 1.582(9) 2_655
F5 V2 1.700(3) 3_655
F5 V2 1.700(3) 2_655
F5 V2 2.042(3) 1_655
F5 V2 2.042(3) 4_655
F5 F9 2.103(11) 2_655
F5 F9 2.103(11) 3_655
F6 F8 1.434(7) 1_455
F6 F8 1.434(7) 3_655
F6 F7 1.444(10) .
F6 F7 1.444(10) 3
F6 V2 1.692(3) 3
F6 N3 2.038(6) 6_554
F6 V2 2.077(3) 2
F6 V2 2.077(3) 4
F6 F9 2.471(16) 3
F7 F8 0.965(14) 3_655
F7 F5 1.582(9) 2_655
F7 V2 1.810(8) 3
F7 V2 1.862(8) 4
F7 F9 1.91(2) 4
F7 V2 2.124(8) 2
F7 F4 2.153(12) 3
F7 N4 2.228(11) 6_554
F8 F7 0.965(14) 3_655
F8 F6 1.434(7) 1_655
F8 V2 1.561(7) 3_655
F8 F9 1.844(18) 3_655
F8 V2 1.855(7) 1_655
F8 V2 1.889(7) 2_655
F8 V2 2.073(6) 4_655
F8 N4 2.114(7) 8
F8 F4 2.349(8) 3_655
F9 F9 1.30(3) 2
F9 V2 1.823(10) 2
F9 F8 1.844(18) 3_655
F9 V2 1.884(10) 4
F9 F7 1.91(2) 4
F9 V2 1.958(10) 3
F9 F5 2.103(11) 2_655
F9 F7 2.374(17) 3
N1 F1 2.992(3) 2_565
N1 F3 3.038(5) 7_545
N1 F3 3.063(5) 8_465
N1 F7 3.089(13) 3
N1 F2 3.103(6) 8_455
N1 F2 3.104(6) 7
N1 F9 3.119(19) 2
N1 F1 3.141(9) 7_545
N2 F9 2.661(12) 7
N2 F9 2.661(12) 8_455
N2 F1 2.8085(16) 2_565
N2 F5 2.850(3) 5_455
N2 F5 2.850(3) 6
N2 F2 2.933(3) 8_455
N2 F2 2.933(3) 7
N2 F7 3.048(11) 6
N2 F7 3.048(11) 5_455
N3 N3 1.316(10) 2_655
N3 F6 2.037(6) 6
N3 F3 2.737(2) 2_665
N3 F3 2.737(2) 4_566
N3 F3 2.742(2) 1_545
N3 F3 2.742(2) 3_646
N3 F8 2.934(8) 6_655
N3 F8 2.934(8) 8_455
N3 F7 2.935(11) 8
N3 F7 2.935(11) 6
N4 N4 0.756(6) 3_556
N4 F8 2.114(7) 8_455
N4 F7 2.228(11) 6
N4 F8 2.706(7) 6
N4 F7 2.814(10) 8_455
N4 F3 2.824(8) 4_566
N4 F3 2.846(9) 1_545
N4 F5 2.877(3) 5_455
N4 F6 2.889(3) 6

loop_
_refine_ls_abs_structure_Flack
0.45(10)

loop_
_publcif_info_datablock.id
_publcif_info_datablock.publ_exptl
_publcif_info_datablock.publ_geom
_publcif_info_datablock.structure
{410a2a7e-b3c0-45de-9aea-b13c40919f03} y y y
{5289dab8-52ce-4d7a-a231-5b09c1863dee} y y y
{7d3a8feb-6ada-411e-8a65-8654a304d21a} y y y
{f4f18b50-dcc6-464f-b903-9e9b47837c6b} ? ? ?

loop_
_publcif_info_exptl_table_extra_item
Specimen_density
sin_theta_over_lambda_max

loop_
_publcif_info_exptl_table_header_item
Datablock_name

loop_
_publcif_info_cif.paper_type
CB

loop_
_publcif_info_tables.block_id
_publcif_info_tables.reference_item
{f4f18b50-dcc6-464f-b903-9e9b47837c6b} '_publcif_info_datablock.publ_exptl'
{410a2a7e-b3c0-45de-9aea-b13c40919f03} '_geom_bond_atom_site_label_1'
{5289dab8-52ce-4d7a-a231-5b09c1863dee} '_geom_bond_atom_site_label_1'
